data_7043927
loop_
_publ_author_name
'Evtushok, Darya V.'
'Melnikov, Anatoly'
'Vorotnikova, Natalya A.'
'Vorotnikov, Yuri A.'
'Ryadun, Alexey A.'
'Kuratieva, Natalia'
'Kozyr, Konstantin V.'
'Obedinskaya, Natalia R.'
'Kretov, Evgeniy I.'
'Novozhilov, Igor'
'Mironov, Yuri V.'
'Stass, Dmitri'
'Efremova, Olga A.'
'Shestopalov, Michael A.'

_publ_section_title
;
 Comparative Study of Optical Properties and X-ray Induced Luminescence of
 Octahedral Molybdenum and Tungsten Cluster Complexes
;
_journal_name_full 'Dalton Trans.'
_journal_paper_doi 10.1039/C7DT01919J
_journal_year 2017
_chemical_formula_moiety 'I8 N6 O18 W6, 2(C16 H36 N), C H2 Cl2'
_chemical_formula_sum 'C33 H74 Cl2 I8 N8 O18 W6'
_chemical_formula_weight 3060.20
_space_group_crystal_system monoclinic
_space_group_IT_number 14
_space_group_name_Hall '-P 2yn'
_space_group_name_H-M_alt 'P 1 21/n 1'
_symmetry_space_group_name_Hall '-P 2yn'
_symmetry_space_group_name_H-M 'P 1 21/n 1'
_atom_sites_solution_hydrogens geom
_atom_sites_solution_primary direct
_atom_sites_solution_secondary difmap
_audit_creation_method SHELXL-2014/7
_audit_update_record
;
2017-07-21 deposited with the CCDC.
2017-08-07 downloaded from the CCDC.
;
_cell_angle_alpha 90
_cell_angle_beta 95.633(1)
_cell_angle_gamma 90
_cell_formula_units_Z 2
_cell_length_a 14.4535(6)
_cell_length_b 11.3287(4)
_cell_length_c 21.6572(7)
_cell_measurement_reflns_used 9965
_cell_measurement_temperature 150(2)
_cell_measurement_theta_max 27.56
_cell_measurement_theta_min 2.29
_cell_volume 3529.0(2)
_computing_cell_refinement 'Bruker SAINT'
_computing_data_collection 'Bruker APEX2'
_computing_data_reduction 'Bruker SAINT'
_computing_molecular_graphics 'Bruker SHELXTL'
_computing_publication_material 'Bruker SHELXTL'
_computing_structure_refinement 'Bruker SHELXTL'
_computing_structure_solution 'Bruker SHELXTL'
_diffrn_ambient_temperature 150(2)
_diffrn_detector_area_resol_mean 25
_diffrn_measured_fraction_theta_full 0.964
_diffrn_measured_fraction_theta_max 0.957
_diffrn_measurement_device_type 'Bruker Nonius X8Apex CCD area-detector'
_diffrn_measurement_method '\f scans'
_diffrn_radiation_monochromator graphite
_diffrn_radiation_probe x-ray
_diffrn_radiation_type MoK\a
_diffrn_radiation_wavelength 0.71073
_diffrn_reflns_av_R_equivalents 0.0352
_diffrn_reflns_av_unetI/netI 0.0314
_diffrn_reflns_Laue_measured_fraction_full 0.964
_diffrn_reflns_Laue_measured_fraction_max 0.957
_diffrn_reflns_limit_h_max 18
_diffrn_reflns_limit_h_min -15
_diffrn_reflns_limit_k_max 14
_diffrn_reflns_limit_k_min -14
_diffrn_reflns_limit_l_max 15
_diffrn_reflns_limit_l_min -27
_diffrn_reflns_number 27204
_diffrn_reflns_point_group_measured_fraction_full 0.964
_diffrn_reflns_point_group_measured_fraction_max 0.957
_diffrn_reflns_theta_full 25.250
_diffrn_reflns_theta_max 26.371
_diffrn_reflns_theta_min 2.288
_diffrn_standards_decay_% 0
_diffrn_standards_number 0
_exptl_absorpt_coefficient_mu 13.373
_exptl_absorpt_correction_T_max 0.1349
_exptl_absorpt_correction_T_min 0.1080
_exptl_absorpt_correction_type multi-scan
_exptl_absorpt_process_details 'Bruker SADABS'
_exptl_crystal_colour orange
_exptl_crystal_density_diffrn 2.880
_exptl_crystal_description prism
_exptl_crystal_F_000 2748
_exptl_crystal_size_max 0.300
_exptl_crystal_size_mid 0.250
_exptl_crystal_size_min 0.250
_refine_diff_density_max 1.804
_refine_diff_density_min -1.240
_refine_diff_density_rms 0.218
_refine_ls_extinction_method none
_refine_ls_goodness_of_fit_ref 1.034
_refine_ls_hydrogen_treatment constr
_refine_ls_matrix_type full
_refine_ls_number_parameters 396
_refine_ls_number_reflns 6889
_refine_ls_number_restraints 35
_refine_ls_restrained_S_all 1.033
_refine_ls_R_factor_all 0.0399
_refine_ls_R_factor_gt 0.0310
_refine_ls_shift/su_max 0.001
_refine_ls_shift/su_mean 0.000
_refine_ls_structure_factor_coef Fsqd
_refine_ls_weighting_details 'w=1/[\s^2^(Fo^2^)+(0.0308P)^2^+36.3106P] where P=(Fo^2^+2Fc^2^)/3'
_refine_ls_weighting_scheme calc
_refine_ls_wR_factor_gt 0.0760
_refine_ls_wR_factor_ref 0.0801
_reflns_Friedel_coverage 0.000
_reflns_number_gt 5860
_reflns_number_total 6889
_reflns_threshold_expression >2\s(I)
_cod_data_source_file c7dt01919j2.cif
_cod_data_source_block kvm026_2
_cod_database_code 7043927
_shelx_shelxl_version_number 2014/7
_shelx_space_group_comment
;
The symmetry employed for this shelxl refinement is uniquely defined
by the following loop, which should always be used as a source of
symmetry information in preference to the above space-group names.
They are only intended as comments.
;
_shelx_estimated_absorpt_t_min 0.108
_shelx_estimated_absorpt_t_max 0.135

loop_
_space_group_symop_operation_xyz
'x, y, z'
'-x+1/2, y+1/2, -z+1/2'
'-x, -y, -z'
'x-1/2, -y-1/2, z-1/2'

loop_
_atom_site_label
_atom_site_type_symbol
_atom_site_fract_x
_atom_site_fract_y
_atom_site_fract_z
_atom_site_U_iso_or_equiv
_atom_site_adp_type
_atom_site_occupancy
_atom_site_site_symmetry_order
_atom_site_calc_flag
_atom_site_refinement_flags_posn
_atom_site_refinement_flags_adp
_atom_site_refinement_flags_occupancy
_atom_site_disorder_assembly
_atom_site_disorder_group
W1 W 0.04842(2) 0.56517(2) 0.43004(2) 0.01499(8) Uani 1 1 d . . . . .
W2 W 0.11716(2) 0.43431(2) 0.52552(2) 0.01539(8) Uani 1 1 d . . . . .
W3 W 0.03289(2) 0.63821(2) 0.54505(2) 0.01539(8) Uani 1 1 d . . . . .
I1 I 0.13875(3) 0.35382(4) 0.40548(2) 0.02095(11) Uani 1 1 d . . . . .
I2 I 0.10740(3) 0.50684(4) 0.64729(2) 0.01983(11) Uani 1 1 d . . . . .
I3 I -0.03865(3) 0.78250(4) 0.44721(2) 0.02057(11) Uani 1 1 d . . . . .
I4 I 0.20755(3) 0.64411(4) 0.50130(2) 0.02175(11) Uani 1 1 d . . . . .
O11 O 0.0924(4) 0.6447(4) 0.3477(2) 0.0229(11) Uani 1 1 d . . . . .
O12 O 0.2383(4) 0.5883(5) 0.3555(3) 0.0346(14) Uani 1 1 d . . . . .
O13 O 0.1775(4) 0.6791(5) 0.2734(3) 0.0347(14) Uani 1 1 d . . . . .
O21 O 0.2463(4) 0.3429(5) 0.5495(2) 0.0288(13) Uani 1 1 d . . . . .
O22 O 0.3215(4) 0.4761(6) 0.6081(3) 0.0404(15) Uani 1 1 d . . . . .
O23 O 0.3845(5) 0.3084(7) 0.5924(3) 0.058(2) Uani 1 1 d . . . . .
O31 O 0.0623(4) 0.7890(4) 0.6036(2) 0.0269(12) Uani 1 1 d . . . . .
O32 O 0.1243(5) 0.9074(6) 0.5406(3) 0.0403(16) Uani 1 1 d . . . . .
O33 O 0.0915(6) 0.9683(5) 0.6299(3) 0.0475(18) Uani 1 1 d . . . . .
N1 N 0.1726(5) 0.6371(5) 0.3251(3) 0.0227(14) Uani 1 1 d . . . . .
N1N N 0.4549(5) 0.4751(6) 0.2733(3) 0.0269(15) Uani 1 1 d D . . . .
N2 N 0.3196(5) 0.3767(7) 0.5847(3) 0.0321(16) Uani 1 1 d . . . . .
N3 N 0.0941(5) 0.8915(6) 0.5903(3) 0.0280(15) Uani 1 1 d . . . . .
C11 C 0.5019(6) 0.5922(7) 0.2661(4) 0.0267(17) Uani 1 1 d . . . . .
H11A H 0.5160 0.6001 0.2224 0.032 Uiso 1 1 calc R U . . .
H11B H 0.5619 0.5921 0.2924 0.032 Uiso 1 1 calc R U . . .
C12 C 0.4467(6) 0.6991(7) 0.2826(4) 0.0299(18) Uani 1 1 d . . . . .
H12A H 0.3843 0.6972 0.2593 0.036 Uiso 1 1 calc R U . . .
H12B H 0.4387 0.6979 0.3275 0.036 Uiso 1 1 calc R U . . .
C13 C 0.4968(7) 0.8104(8) 0.2669(4) 0.037(2) Uani 1 1 d . . . . .
H13A H 0.5075 0.8083 0.2225 0.044 Uiso 1 1 calc R U . . .
H13B H 0.5583 0.8123 0.2914 0.044 Uiso 1 1 calc R U . . .
C14 C 0.4441(8) 0.9232(8) 0.2795(5) 0.048(3) Uani 1 1 d . . . . .
H14A H 0.3812 0.9192 0.2581 0.072 Uiso 1 1 calc R U . . .
H14B H 0.4769 0.9914 0.2643 0.072 Uiso 1 1 calc R U . . .
H14C H 0.4404 0.9314 0.3243 0.072 Uiso 1 1 calc R U . . .
C21 C 0.4460(6) 0.4554(7) 0.3428(4) 0.0297(18) Uani 1 1 d . . . . .
H21A H 0.5076 0.4703 0.3658 0.036 Uiso 1 1 calc R U . . .
H21B H 0.4026 0.5154 0.3565 0.036 Uiso 1 1 calc R U . . .
C22 C 0.4130(7) 0.3357(8) 0.3617(4) 0.038(2) Uani 1 1 d . . . . .
H22A H 0.4544 0.2736 0.3477 0.045 Uiso 1 1 calc R U . . .
H22B H 0.3493 0.3211 0.3419 0.045 Uiso 1 1 calc R U . . .
C23 C 0.4134(7) 0.3315(9) 0.4319(5) 0.045(2) Uani 1 1 d . . . . .
H23A H 0.3769 0.3991 0.4454 0.054 Uiso 1 1 calc R U . . .
H23B H 0.3817 0.2583 0.4433 0.054 Uiso 1 1 calc R U . . .
C24 C 0.5091(8) 0.3349(12) 0.4671(5) 0.063(3) Uani 1 1 d . . . . .
H24A H 0.5466 0.2696 0.4534 0.095 Uiso 1 1 calc R U . . .
H24B H 0.5035 0.3274 0.5116 0.095 Uiso 1 1 calc R U . . .
H24C H 0.5393 0.4100 0.4590 0.095 Uiso 1 1 calc R U . . .
C31A C 0.514(2) 0.370(3) 0.2555(11) 0.022(5) Uani 0.499(13) 1 d D . P A 1
H31A H 0.5209 0.3772 0.2106 0.026 Uiso 0.499(13) 1 calc R U P A 1
H31B H 0.4774 0.2976 0.2607 0.026 Uiso 0.499(13) 1 calc R U P A 1
C41A C 0.3594(7) 0.4709(8) 0.2385(3) 0.0395(18) Uani 0.540(14) 1 d D . P A 1
H41A H 0.3211 0.5346 0.2542 0.047 Uiso 0.540(14) 1 calc R U P A 1
H41B H 0.3300 0.3947 0.2474 0.047 Uiso 0.540(14) 1 calc R U P A 1
C44A C 0.2482(14) 0.5042(17) 0.0732(6) 0.046(5) Uani 0.540(14) 1 d D . P A 1
H44A H 0.2730 0.5829 0.0659 0.069 Uiso 0.540(14) 1 calc R U P A 1
H44B H 0.1830 0.5002 0.0561 0.069 Uiso 0.540(14) 1 calc R U P A 1
H44C H 0.2843 0.4448 0.0530 0.069 Uiso 0.540(14) 1 calc R U P A 1
C44B C 0.236(2) 0.3980(18) 0.1123(13) 0.074(9) Uani 0.460(14) 1 d D . P A 2
H44D H 0.2775 0.3727 0.0816 0.111 Uiso 0.460(14) 1 calc R U P A 2
H44E H 0.1714 0.3946 0.0938 0.111 Uiso 0.460(14) 1 calc R U P A 2
H44F H 0.2439 0.3455 0.1484 0.111 Uiso 0.460(14) 1 calc R U P A 2
Cl4S Cl 0.7214(6) -0.1050(9) 0.3391(4) 0.041(2) Uani 0.25 1 d D . P B 2
Cl1S Cl 0.5570(8) -0.0241(9) 0.4705(7) 0.064(3) Uani 0.25 1 d D . P C 1
Cl2S Cl 0.6526(8) 0.0631(12) 0.3721(7) 0.071(4) Uani 0.25 1 d D . P C 1
Cl3S Cl 0.6145(9) 0.0525(13) 0.4121(5) 0.069(4) Uani 0.25 1 d D . P B 2
C1S C 0.6594(13) -0.027(2) 0.4361(10) 0.028(5) Uani 0.25 1 d D U P C 1
H1S1 H 0.7109 0.0002 0.4664 0.033 Uiso 0.25 1 calc R U P C 1
H1S2 H 0.6729 -0.1084 0.4238 0.033 Uiso 0.25 1 calc R U P C 1
C2S C 0.6964(17) -0.057(2) 0.4112(7) 0.028(5) Uani 0.25 1 d D . P B 2
H2S1 H 0.6749 -0.1259 0.4342 0.033 Uiso 0.25 1 calc R U P B 2
H2S2 H 0.7547 -0.0287 0.4341 0.033 Uiso 0.25 1 calc R U P B 2
C34A C 0.7525(11) 0.2501(18) 0.2551(10) 0.0395(18) Uani 0.499(13) 1 d D . P A 1
H34A H 0.7614 0.3263 0.2352 0.059 Uiso 0.499(13) 1 calc R U P A 1
H34B H 0.7749 0.1866 0.2297 0.059 Uiso 0.499(13) 1 calc R U P A 1
H34C H 0.7875 0.2491 0.2963 0.059 Uiso 0.499(13) 1 calc R U P A 1
C33B C 0.6575(13) 0.2648(16) 0.2432(9) 0.034(3) Uani 0.501(13) 1 d D . P A 2
H33A H 0.6811 0.2904 0.2040 0.041 Uiso 0.501(13) 1 calc R U P A 2
H33B H 0.6112 0.2016 0.2332 0.041 Uiso 0.501(13) 1 calc R U P A 2
C33A C 0.6476(11) 0.2314(17) 0.2620(10) 0.034(3) Uani 0.499(13) 1 d D . P A 1
H33C H 0.6134 0.2135 0.2212 0.041 Uiso 0.499(13) 1 calc R U P A 1
H33D H 0.6389 0.1651 0.2906 0.041 Uiso 0.499(13) 1 calc R U P A 1
C32B C 0.6098(18) 0.3695(19) 0.2718(10) 0.034(3) Uani 0.501(13) 1 d D . P A 2
H32A H 0.6460 0.4425 0.2669 0.041 Uiso 0.501(13) 1 calc R U P A 2
H32B H 0.6070 0.3557 0.3168 0.041 Uiso 0.501(13) 1 calc R U P A 2
C32A C 0.6123(18) 0.3476(19) 0.2883(10) 0.034(3) Uani 0.499(13) 1 d D U P A 1
H32C H 0.6544 0.4136 0.2801 0.041 Uiso 0.499(13) 1 calc R U P A 1
H32D H 0.6097 0.3410 0.3336 0.041 Uiso 0.499(13) 1 calc R U P A 1
C34B C 0.7395(12) 0.2142(17) 0.2870(8) 0.0395(18) Uani 0.501(13) 1 d D . P A 2
H34D H 0.7894 0.2730 0.2926 0.059 Uiso 0.501(13) 1 calc R U P A 2
H34E H 0.7631 0.1425 0.2686 0.059 Uiso 0.501(13) 1 calc R U P A 2
H34F H 0.7179 0.1952 0.3273 0.059 Uiso 0.501(13) 1 calc R U P A 2
C31B C 0.5107(19) 0.384(3) 0.2395(10) 0.022(5) Uani 0.501(13) 1 d D . P A 2
H31C H 0.5142 0.4103 0.1961 0.026 Uiso 0.501(13) 1 calc R U P A 2
H31D H 0.4783 0.3072 0.2384 0.026 Uiso 0.501(13) 1 calc R U P A 2
C42A C 0.3586(12) 0.4845(17) 0.1682(5) 0.033(4) Uani 0.540(14) 1 d D U P A 1
H42A H 0.3935 0.4194 0.1505 0.040 Uiso 0.540(14) 1 calc R U P A 1
H42B H 0.3868 0.5606 0.1576 0.040 Uiso 0.540(14) 1 calc R U P A 1
C43A C 0.2551(12) 0.4801(16) 0.1433(7) 0.028(3) Uani 0.540(14) 1 d D . P A 1
H43A H 0.2288 0.4016 0.1513 0.033 Uiso 0.540(14) 1 calc R U P A 1
H43B H 0.2198 0.5405 0.1643 0.033 Uiso 0.540(14) 1 calc R U P A 1
C42B C 0.3543(16) 0.5257(19) 0.1728(6) 0.033(4) Uani 0.460(14) 1 d D . P A 2
H42C H 0.3753 0.6087 0.1773 0.040 Uiso 0.460(14) 1 calc R U P A 2
H42D H 0.3996 0.4837 0.1494 0.040 Uiso 0.460(14) 1 calc R U P A 2
C43B C 0.2601(15) 0.5254(16) 0.1328(10) 0.028(3) Uani 0.460(14) 1 d D . P A 2
H43C H 0.2636 0.5762 0.0959 0.033 Uiso 0.460(14) 1 calc R U P A 2
H43D H 0.2111 0.5570 0.1571 0.033 Uiso 0.460(14) 1 calc R U P A 2
C41B C 0.3594(7) 0.4709(8) 0.2385(3) 0.0395(18) Uani 0.460(14) 1 d D . P A 2
H41C H 0.3155 0.5133 0.2629 0.047 Uiso 0.460(14) 1 calc R U P A 2
H41D H 0.3390 0.3876 0.2348 0.047 Uiso 0.460(14) 1 calc R U P A 2

loop_
_atom_site_aniso_label
_atom_site_aniso_U_11
_atom_site_aniso_U_22
_atom_site_aniso_U_33
_atom_site_aniso_U_23
_atom_site_aniso_U_13
_atom_site_aniso_U_12
W1 0.01426(16) 0.01752(14) 0.01360(14) 0.00264(10) 0.00342(12) 0.00329(10)
W2 0.01350(16) 0.01822(14) 0.01468(14) 0.00213(10) 0.00252(12) 0.00426(10)
W3 0.01605(16) 0.01625(14) 0.01413(14) 0.00144(10) 0.00286(12) 0.00257(11)
I1 0.0205(3) 0.0240(2) 0.0192(2) 0.00032(17) 0.0064(2) 0.00653(18)
I2 0.0202(3) 0.0243(2) 0.0149(2) 0.00175(17) 0.00083(19) 0.00273(19)
I3 0.0228(3) 0.0190(2) 0.0202(2) 0.00474(17) 0.0039(2) 0.00570(18)
I4 0.0173(3) 0.0261(2) 0.0221(2) 0.00307(18) 0.0031(2) -0.00044(18)
O11 0.022(3) 0.028(3) 0.019(3) 0.005(2) 0.007(2) 0.003(2)
O12 0.023(3) 0.047(4) 0.035(3) 0.006(3) 0.008(3) 0.012(3)
O13 0.044(4) 0.035(3) 0.028(3) 0.009(2) 0.018(3) 0.005(3)
O21 0.025(3) 0.034(3) 0.026(3) -0.002(2) -0.001(3) 0.011(2)
O22 0.031(4) 0.049(4) 0.039(3) -0.007(3) -0.008(3) -0.008(3)
O23 0.039(4) 0.074(5) 0.056(4) -0.020(4) -0.025(4) 0.031(4)
O31 0.037(4) 0.023(3) 0.021(3) -0.003(2) 0.004(2) -0.001(2)
O32 0.052(4) 0.039(3) 0.032(3) 0.005(3) 0.013(3) -0.010(3)
O33 0.086(6) 0.023(3) 0.036(3) -0.006(3) 0.018(4) -0.006(3)
N1 0.023(4) 0.020(3) 0.026(3) 0.003(3) 0.008(3) 0.001(3)
N1N 0.020(4) 0.037(4) 0.025(3) -0.010(3) 0.006(3) -0.005(3)
N2 0.024(4) 0.041(4) 0.030(4) 0.000(3) -0.002(3) 0.005(3)
N3 0.037(4) 0.021(3) 0.026(3) 0.003(3) 0.004(3) 0.002(3)
C11 0.018(4) 0.039(4) 0.024(4) -0.002(3) 0.004(3) -0.004(3)
C12 0.029(5) 0.030(4) 0.031(4) 0.003(3) 0.007(4) 0.001(3)
C13 0.034(5) 0.043(5) 0.035(5) 0.011(4) 0.014(4) 0.005(4)
C14 0.055(7) 0.037(5) 0.054(6) 0.004(4) 0.020(5) 0.005(5)
C21 0.028(5) 0.036(4) 0.025(4) -0.001(3) 0.005(4) 0.006(4)
C22 0.032(5) 0.036(5) 0.046(5) -0.002(4) 0.006(4) -0.007(4)
C23 0.033(6) 0.054(6) 0.048(6) 0.020(5) 0.001(5) -0.005(5)
C24 0.057(8) 0.079(8) 0.051(7) 0.027(6) -0.006(6) -0.002(6)
C31A 0.033(6) 0.029(7) 0.005(12) 0.001(9) 0.006(7) 0.000(4)
C41A 0.034(4) 0.047(5) 0.038(4) -0.013(3) 0.007(4) 0.000(3)
C44A 0.057(13) 0.055(11) 0.024(8) 0.000(8) -0.011(8) -0.004(9)
C44B 0.09(2) 0.072(19) 0.064(18) -0.013(15) 0.000(16) 0.022(16)
Cl4S 0.017(4) 0.077(7) 0.030(4) -0.025(4) 0.003(4) -0.015(4)
Cl1S 0.039(6) 0.033(5) 0.127(11) 0.004(6) 0.040(7) -0.008(4)
Cl2S 0.026(6) 0.083(9) 0.101(11) 0.020(8) -0.010(7) -0.008(5)
Cl3S 0.057(8) 0.115(11) 0.035(5) 0.001(6) 0.002(6) 0.056(7)
C1S 0.025(8) 0.024(7) 0.034(8) -0.002(6) 0.005(6) -0.011(6)
C2S 0.025(8) 0.024(7) 0.034(8) -0.002(6) 0.005(6) -0.011(6)
C34A 0.034(4) 0.047(5) 0.038(4) -0.013(3) 0.007(4) 0.000(3)
C33B 0.031(4) 0.029(6) 0.042(7) -0.006(5) 0.005(5) 0.000(4)
C33A 0.031(4) 0.029(6) 0.042(7) -0.006(5) 0.005(5) 0.000(4)
C32B 0.031(4) 0.029(6) 0.042(7) -0.006(5) 0.005(5) 0.000(4)
C32A 0.031(4) 0.029(6) 0.042(7) -0.006(5) 0.005(5) 0.000(4)
C34B 0.034(4) 0.047(5) 0.038(4) -0.013(3) 0.007(4) 0.000(3)
C31B 0.033(6) 0.029(7) 0.005(12) 0.001(9) 0.006(7) 0.000(4)
C42A 0.036(5) 0.042(8) 0.024(4) -0.022(5) 0.007(4) 0.001(6)
C43A 0.035(6) 0.022(11) 0.026(7) 0.010(7) 0.005(6) -0.015(8)
C42B 0.036(5) 0.042(8) 0.024(4) -0.022(5) 0.007(4) 0.001(6)
C43B 0.035(6) 0.022(11) 0.026(7) 0.010(7) 0.005(6) -0.015(8)
C41B 0.034(4) 0.047(5) 0.038(4) -0.013(3) 0.007(4) 0.000(3)

loop_
_atom_type_symbol
_atom_type_description
_atom_type_scat_dispersion_real
_atom_type_scat_dispersion_imag
_atom_type_scat_source
C C 0.0033 0.0016 'International Tables Vol C Tables 4.2.6.8 and 6.1.1.4'
H H 0.0000 0.0000 'International Tables Vol C Tables 4.2.6.8 and 6.1.1.4'
N N 0.0061 0.0033 'International Tables Vol C Tables 4.2.6.8 and 6.1.1.4'
O O 0.0106 0.0060 'International Tables Vol C Tables 4.2.6.8 and 6.1.1.4'
I I -0.4742 1.8119 'International Tables Vol C Tables 4.2.6.8 and 6.1.1.4'
W W -0.8490 6.8722 'International Tables Vol C Tables 4.2.6.8 and 6.1.1.4'
Cl Cl 0.1484 0.1585 'International Tables Vol C Tables 4.2.6.8 and 6.1.1.4'

loop_
_geom_angle_atom_site_label_1
_geom_angle_atom_site_label_2
_geom_angle_atom_site_label_3
_geom_angle
_geom_angle_site_symmetry_1
_geom_angle_site_symmetry_3
O11 W1 W3 134.99(14) . .
O11 W1 W2 139.59(14) . .
W3 W1 W2 60.219(10) . .
O11 W1 W3 134.62(14) . 3_566
W3 W1 W3 90.002(11) . 3_566
W2 W1 W3 59.919(10) . 3_566
O11 W1 W2 130.37(14) . 3_566
W3 W1 W2 59.936(11) . 3_566
W2 W1 W2 90.039(12) . 3_566
W3 W1 W2 59.973(10) 3_566 3_566
O11 W1 I4 91.70(15) . .
W3 W1 I4 61.440(13) . .
W2 W1 I4 61.512(13) . .
W3 W1 I4 121.424(15) 3_566 .
W2 W1 I4 121.367(15) 3_566 .
O11 W1 I2 84.92(15) . 3_566
W3 W1 I2 121.074(15) . 3_566
W2 W1 I2 121.447(15) . 3_566
W3 W1 I2 61.534(13) 3_566 3_566
W2 W1 I2 61.155(13) 3_566 3_566
I4 W1 I2 176.623(17) . 3_566
O11 W1 I1 91.11(14) . .
W3 W1 I1 121.880(14) . .
W2 W1 I1 61.670(12) . .
W3 W1 I1 61.502(13) 3_566 .
W2 W1 I1 121.456(15) 3_566 .
I4 W1 I1 90.270(16) . .
I2 W1 I1 89.994(16) 3_566 .
O11 W1 I3 85.13(14) . .
W3 W1 I3 61.442(12) . .
W2 W1 I3 121.654(14) . .
W3 W1 I3 121.278(16) 3_566 .
W2 W1 I3 61.318(13) 3_566 .
I4 W1 I3 90.090(16) . .
I2 W1 I3 89.428(16) 3_566 .
I1 W1 I3 176.236(16) . .
O21 W2 W1 134.88(15) . .
O21 W2 W3 129.00(15) . 3_566
W1 W2 W3 60.207(11) . 3_566
O21 W2 W3 141.04(15) . .
W1 W2 W3 59.860(10) . .
W3 W2 W3 89.961(12) 3_566 .
O21 W2 W1 134.54(15) . 3_566
W1 W2 W1 89.962(12) . 3_566
W3 W2 W1 59.833(11) 3_566 3_566
W3 W2 W1 60.011(10) . 3_566
O21 W2 I2 92.09(14) . .
W1 W2 I2 121.580(15) . .
W3 W2 I2 121.505(16) 3_566 .
W3 W2 I2 61.735(12) . .
W1 W2 I2 61.689(13) 3_566 .
O21 W2 I4 92.55(16) . .
W1 W2 I4 61.572(13) . .
W3 W2 I4 121.773(15) 3_566 .
W3 W2 I4 61.350(13) . .
W1 W2 I4 121.344(15) 3_566 .
I2 W2 I4 89.705(16) . .
O21 W2 I3 83.48(16) . 3_566
W1 W2 I3 121.779(16) . 3_566
W3 W2 I3 61.591(13) 3_566 3_566
W3 W2 I3 121.824(15) . 3_566
W1 W2 I3 61.827(13) 3_566 3_566
I2 W2 I3 89.994(15) . 3_566
I4 W2 I3 176.001(18) . 3_566
O21 W2 I1 83.96(14) . .
W1 W2 I1 61.737(13) . .
W3 W2 I1 61.615(13) 3_566 .
W3 W2 I1 121.589(14) . .
W1 W2 I1 121.435(16) 3_566 .
I2 W2 I1 176.049(18) . .
I4 W2 I1 90.339(16) . .
I3 W2 I1 89.687(16) 3_566 .
O31 W3 W1 140.60(14) . .
O31 W3 W2 133.57(16) . 3_566
W1 W3 W2 60.231(11) . 3_566
O31 W3 W2 135.82(15) . .
W1 W3 W2 59.921(10) . .
W2 W3 W2 90.037(12) 3_566 .
O31 W3 W1 129.38(14) . 3_566
W1 W3 W1 89.999(11) . 3_566
W2 W3 W1 59.876(10) 3_566 3_566
W2 W3 W1 60.014(10) . 3_566
O31 W3 I4 92.78(16) . .
W1 W3 I4 61.641(13) . .
W2 W3 I4 121.862(15) 3_566 .
W2 W3 I4 61.489(13) . .
W1 W3 I4 121.487(15) 3_566 .
O31 W3 I3 91.12(14) . .
W1 W3 I3 61.952(12) . .
W2 W3 I3 61.589(13) 3_566 .
W2 W3 I3 121.865(14) . .
W1 W3 I3 121.446(16) 3_566 .
I4 W3 I3 90.475(16) . .
O31 W3 I2 85.25(14) . .
W1 W3 I2 121.055(15) . .
W2 W3 I2 121.353(15) 3_566 .
W2 W3 I2 61.149(12) . .
W1 W3 I2 61.484(13) 3_566 .
I4 W3 I2 89.464(16) . .
I3 W3 I2 176.355(17) . .
O31 W3 I1 83.09(16) . 3_566
W1 W3 I1 121.935(16) . 3_566
W2 W3 I1 61.717(13) 3_566 3_566
W2 W3 I1 121.664(15) . 3_566
W1 W3 I1 61.669(13) 3_566 3_566
I4 W3 I1 175.862(17) . 3_566
I3 W3 I1 89.741(16) . 3_566
I2 W3 I1 90.057(15) . 3_566
W3 I1 W2 56.670(12) 3_566 .
W3 I1 W1 56.830(12) 3_566 .
W2 I1 W1 56.594(11) . .
W2 I2 W1 57.156(12) . 3_566
W2 I2 W3 57.116(12) . .
W1 I2 W3 56.981(12) 3_566 .
W2 I3 W3 56.820(12) 3_566 .
W2 I3 W1 56.854(12) 3_566 .
W3 I3 W1 56.606(12) . .
W3 I4 W2 57.161(12) . .
W3 I4 W1 56.919(13) . .
W2 I4 W1 56.916(12) . .
N1 O11 W1 129.0(4) . .
N2 O21 W2 129.6(5) . .
N3 O31 W3 129.7(4) . .
O13 N1 O12 123.5(7) . .
O13 N1 O11 116.8(6) . .
O12 N1 O11 119.8(6) . .
C11 N1N C41B 112.1(7) . .
C11 N1N C41A 112.1(7) . .
C11 N1N C31B 106.1(15) . .
C41B N1N C31B 103.7(12) . .
C11 N1N C21 108.2(6) . .
C41B N1N C21 108.9(6) . .
C41A N1N C21 108.9(6) . .
C31B N1N C21 117.9(12) . .
C11 N1N C31A 112.8(15) . .
C41A N1N C31A 110.8(12) . .
C21 N1N C31A 103.6(12) . .
O23 N2 O22 122.7(8) . .
O23 N2 O21 117.8(7) . .
O22 N2 O21 119.5(7) . .
O32 N3 O33 123.6(7) . .
O32 N3 O31 119.8(6) . .
O33 N3 O31 116.6(6) . .
N1N C11 C12 115.2(6) . .
N1N C11 H11A 108.5 . .
C12 C11 H11A 108.5 . .
N1N C11 H11B 108.5 . .
C12 C11 H11B 108.5 . .
H11A C11 H11B 107.5 . .
C13 C12 C11 109.8(7) . .
C13 C12 H12A 109.7 . .
C11 C12 H12A 109.7 . .
C13 C12 H12B 109.7 . .
C11 C12 H12B 109.7 . .
H12A C12 H12B 108.2 . .
C12 C13 C14 113.5(7) . .
C12 C13 H13A 108.9 . .
C14 C13 H13A 108.9 . .
C12 C13 H13B 108.9 . .
C14 C13 H13B 108.9 . .
H13A C13 H13B 107.7 . .
C13 C14 H14A 109.5 . .
C13 C14 H14B 109.5 . .
H14A C14 H14B 109.5 . .
C13 C14 H14C 109.5 . .
H14A C14 H14C 109.5 . .
H14B C14 H14C 109.5 . .
C22 C21 N1N 117.0(7) . .
C22 C21 H21A 108.0 . .
N1N C21 H21A 108.0 . .
C22 C21 H21B 108.0 . .
N1N C21 H21B 108.0 . .
H21A C21 H21B 107.3 . .
C21 C22 C23 109.2(7) . .
C21 C22 H22A 109.8 . .
C23 C22 H22A 109.8 . .
C21 C22 H22B 109.8 . .
C23 C22 H22B 109.8 . .
H22A C22 H22B 108.3 . .
C24 C23 C22 114.5(9) . .
C24 C23 H23A 108.6 . .
C22 C23 H23A 108.6 . .
C24 C23 H23B 108.6 . .
C22 C23 H23B 108.6 . .
H23A C23 H23B 107.6 . .
C23 C24 H24A 109.5 . .
C23 C24 H24B 109.5 . .
H24A C24 H24B 109.5 . .
C23 C24 H24C 109.5 . .
H24A C24 H24C 109.5 . .
H24B C24 H24C 109.5 . .
N1N C31A C32A 121.3(19) . .
N1N C31A H31A 107.0 . .
C32A C31A H31A 107.0 . .
N1N C31A H31B 107.0 . .
C32A C31A H31B 107.0 . .
H31A C31A H31B 106.7 . .
N1N C41A C42A 114.3(9) . .
N1N C41A H41A 108.7 . .
C42A C41A H41A 108.7 . .
N1N C41A H41B 108.7 . .
C42A C41A H41B 108.7 . .
H41A C41A H41B 107.6 . .
C43A C44A H44A 109.5 . .
C43A C44A H44B 109.5 . .
H44A C44A H44B 109.5 . .
C43A C44A H44C 109.5 . .
H44A C44A H44C 109.5 . .
H44B C44A H44C 109.5 . .
C43B C44B H44D 109.5 . .
C43B C44B H44E 109.5 . .
H44D C44B H44E 109.5 . .
C43B C44B H44F 109.5 . .
H44D C44B H44F 109.5 . .
H44E C44B H44F 109.5 . .
C1S Cl1S Cl1S 163.4(14) . 3_656
Cl2S C1S Cl1S 110.9(12) . .
Cl2S C1S H1S1 109.4 . .
Cl1S C1S H1S1 109.4 . .
Cl2S C1S H1S2 109.4 . .
Cl1S C1S H1S2 109.4 . .
H1S1 C1S H1S2 108.0 . .
Cl3S C2S Cl4S 116.3(11) . .
Cl3S C2S H2S1 108.2 . .
Cl4S C2S H2S1 108.2 . .
Cl3S C2S H2S2 108.2 . .
Cl4S C2S H2S2 108.2 . .
H2S1 C2S H2S2 107.4 . .
C33A C34A H34A 109.5 . .
C33A C34A H34B 109.5 . .
H34A C34A H34B 109.5 . .
C33A C34A H34C 109.5 . .
H34A C34A H34C 109.5 . .
H34B C34A H34C 109.5 . .
C32B C33B C34B 112.7(15) . .
C32B C33B H33A 109.1 . .
C34B C33B H33A 109.1 . .
C32B C33B H33B 109.1 . .
C34B C33B H33B 109.1 . .
H33A C33B H33B 107.8 . .
C32A C33A C34A 106.3(15) . .
C32A C33A H33C 110.5 . .
C34A C33A H33C 110.5 . .
C32A C33A H33D 110.5 . .
C34A C33A H33D 110.5 . .
H33C C33A H33D 108.7 . .
C33B C32B C31B 109.6(14) . .
C33B C32B H32A 109.8 . .
C31B C32B H32A 109.8 . .
C33B C32B H32B 109.8 . .
C31B C32B H32B 109.8 . .
H32A C32B H32B 108.2 . .
C33A C32A C31A 107.0(15) . .
C33A C32A H32C 110.3 . .
C31A C32A H32C 110.3 . .
C33A C32A H32D 110.3 . .
C31A C32A H32D 110.3 . .
H32C C32A H32D 108.6 . .
C33B C34B H34D 109.5 . .
C33B C34B H34E 109.5 . .
H34D C34B H34E 109.5 . .
C33B C34B H34F 109.5 . .
H34D C34B H34F 109.5 . .
H34E C34B H34F 109.5 . .
N1N C31B C32B 111.3(16) . .
N1N C31B H31C 109.4 . .
C32B C31B H31C 109.4 . .
N1N C31B H31D 109.4 . .
C32B C31B H31D 109.4 . .
H31C C31B H31D 108.0 . .
C41A C42A C43A 104.9(11) . .
C41A C42A H42A 110.8 . .
C43A C42A H42A 110.8 . .
C41A C42A H42B 110.8 . .
C43A C42A H42B 110.8 . .
H42A C42A H42B 108.8 . .
C44A C43A C42A 107.8(12) . .
C44A C43A H43A 110.1 . .
C42A C43A H43A 110.1 . .
C44A C43A H43B 110.1 . .
C42A C43A H43B 110.1 . .
H43A C43A H43B 108.5 . .
C43B C42B C41B 118.4(15) . .
C43B C42B H42C 107.7 . .
C41B C42B H42C 107.7 . .
C43B C42B H42D 107.7 . .
C41B C42B H42D 107.7 . .
H42C C42B H42D 107.1 . .
C42B C43B C44B 109.1(19) . .
C42B C43B H43C 109.9 . .
C44B C43B H43C 109.9 . .
C42B C43B H43D 109.9 . .
C44B C43B H43D 109.9 . .
H43C C43B H43D 108.3 . .
N1N C41B C42B 114.0(10) . .
N1N C41B H41C 108.7 . .
C42B C41B H41C 108.7 . .
N1N C41B H41D 108.7 . .
C42B C41B H41D 108.7 . .
H41C C41B H41D 107.6 . .

loop_
_geom_bond_atom_site_label_1
_geom_bond_atom_site_label_2
_geom_bond_distance
_geom_bond_site_symmetry_2
W1 O11 2.149(5) .
W1 W3 2.6549(4) .
W1 W2 2.6565(4) .
W1 W3 2.6654(4) 3_566
W1 W2 2.6655(4) 3_566
W1 I4 2.7883(6) .
W1 I2 2.7933(6) 3_566
W1 I1 2.8029(5) .
W1 I3 2.8064(5) .
W2 O21 2.153(5) .
W2 W3 2.6577(4) 3_566
W2 W3 2.6645(4) .
W2 W1 2.6656(4) 3_566
W2 I2 2.7791(5) .
W2 I4 2.7867(5) .
W2 I3 2.7930(5) 3_566
W2 I1 2.8011(5) .
W3 O31 2.144(5) .
W3 W2 2.6577(4) 3_566
W3 W1 2.6655(4) 3_566
W3 I4 2.7830(6) .
W3 I3 2.7930(5) .
W3 I2 2.7946(5) .
W3 I1 2.7985(6) 3_566
I1 W3 2.7985(6) 3_566
I2 W1 2.7932(6) 3_566
I3 W2 2.7929(5) 3_566
O11 N1 1.305(8) .
O12 N1 1.232(8) .
O13 N1 1.226(8) .
O21 N2 1.300(9) .
O22 N2 1.235(9) .
O23 N2 1.215(9) .
O31 N3 1.292(8) .
O32 N3 1.215(8) .
O33 N3 1.224(8) .
N1N C11 1.505(10) .
N1N C41B 1.507(11) .
N1N C41A 1.507(11) .
N1N C31B 1.538(10) .
N1N C21 1.538(10) .
N1N C31A 1.54(2) .
C11 C12 1.513(11) .
C11 H11A 0.9900 .
C11 H11B 0.9900 .
C12 C13 1.510(12) .
C12 H12A 0.9900 .
C12 H12B 0.9900 .
C13 C14 1.526(13) .
C13 H13A 0.9900 .
C13 H13B 0.9900 .
C14 H14A 0.9800 .
C14 H14B 0.9800 .
C14 H14C 0.9800 .
C21 C22 1.508(12) .
C21 H21A 0.9900 .
C21 H21B 0.9900 .
C22 C23 1.522(13) .
C22 H22A 0.9900 .
C22 H22B 0.9900 .
C23 C24 1.513(15) .
C23 H23A 0.9900 .
C23 H23B 0.9900 .
C24 H24A 0.9800 .
C24 H24B 0.9800 .
C24 H24C 0.9800 .
C31A C32A 1.542(10) .
C31A H31A 0.9900 .
C31A H31B 0.9900 .
C41A C42A 1.530(9) .
C41A H41A 0.9900 .
C41A H41B 0.9900 .
C44A C43A 1.536(9) .
C44A H44A 0.9800 .
C44A H44B 0.9800 .
C44A H44C 0.9800 .
C44B C43B 1.540(10) .
C44B H44D 0.9800 .
C44B H44E 0.9800 .
C44B H44F 0.9800 .
Cl4S C2S 1.725(10) .
Cl1S C1S 1.721(10) .
Cl1S Cl1S 2.25(2) 3_656
Cl2S C1S 1.714(10) .
Cl3S C2S 1.717(10) .
C1S H1S1 0.9900 .
C1S H1S2 0.9900 .
C2S H2S1 0.9900 .
C2S H2S2 0.9900 .
C34A C33A 1.552(10) .
C34A H34A 0.9800 .
C34A H34B 0.9800 .
C34A H34C 0.9800 .
C33B C32B 1.533(9) .
C33B C34B 1.552(10) .
C33B H33A 0.9900 .
C33B H33B 0.9900 .
C33A C32A 1.541(9) .
C33A H33C 0.9900 .
C33A H33D 0.9900 .
C32B C31B 1.541(10) .
C32B H32A 0.9900 .
C32B H32B 0.9900 .
C32A H32C 0.9900 .
C32A H32D 0.9900 .
C34B H34D 0.9800 .
C34B H34E 0.9800 .
C34B H34F 0.9800 .
C31B H31C 0.9900 .
C31B H31D 0.9900 .
C42A C43A 1.540(10) .
C42A H42A 0.9900 .
C42A H42B 0.9900 .
C43A H43A 0.9900 .
C43A H43B 0.9900 .
C42B C43B 1.540(10) .
C42B C41B 1.547(10) .
C42B H42C 0.9900 .
C42B H42D 0.9900 .
C43B H43C 0.9900 .
C43B H43D 0.9900 .
C41B H41C 0.9900 .
C41B H41D 0.9900 .
